data_7204527
loop_
_publ_author_name
'Morita, Yasushi'
'Murata, Tsuyoshi'
'Yamada, Satoru'
'Tadokoro, Makoto'
'Ichimura, Akio'
'Nakasuji, Kazuhiro'

_publ_section_title
;
 Novel building blocks for crystal engineering: the first synthesis of
 oligo(imidazole)sElectronic supplementary information (ESI) available:
 synthetic procedures and characterisation details for 2, 3, 4 and 5,
 and X-ray crystallographic data and packing views. See
 http://www.rsc.org/suppdata/p1/b2/b208777d/
;
_journal_issue 23
_journal_name_full 'Journal of the Chemical Society, Perkin Transactions 1'
_journal_page_first 2598
_journal_paper_doi 10.1039/b208777d
_journal_year 2002
_chemical_formula_moiety 'C6 H6 N4,C6 H7 N4 1+, Cl 1-, H2 0 '
_chemical_formula_sum 'C18 H24 Cl2 N12 O2'
_chemical_formula_weight 511.37
_chemical_melting_point ?
_chemical_name_common '(4,4'-Biimidazole)-(4,4'-biimidazolium chloride)~2~ mixed complex'
_chemical_name_systematic
;
(4,4'-Biimidazole)-(4,4'-biimidazolium chloride)~2~dihydrate
;
_space_group_IT_number 15
_symmetry_cell_setting monoclinic
_symmetry_Int_Tables_number 15
_symmetry_space_group_name_Hall '-C 2yc'
_symmetry_space_group_name_H-M 'C 1 2/c 1'
_cell_angle_alpha 90
_cell_angle_beta 111.514(7)
_cell_angle_gamma 90
_cell_formula_units_Z 4
_cell_length_a 23.445(3)
_cell_length_b 6.949(3)
_cell_length_c 15.974(2)
_cell_measurement_reflns_used 25
_cell_measurement_temperature 296.2
_cell_measurement_theta_max 30.0
_cell_measurement_theta_min 29.4
_cell_volume 2421.2(11)
_computing_cell_refinement 'MSC/AFC Diffractometer Control'
_computing_data_collection 'MSC/AFC Diffractometer Control'
_computing_data_reduction 'teXsan Ver. 1.11'
_computing_publication_material 'teXsan Ver. 1.11'
_computing_structure_refinement 'teXsan Ver. 1.10'
_computing_structure_solution SIR92
_diffrn_measured_fraction_theta_full 0.2479
_diffrn_measured_fraction_theta_max 0.2479
_diffrn_measurement_device_type 'Rigaku AFC7R'
_diffrn_measurement_method \w-2\q
_diffrn_radiation_monochromator graphite
_diffrn_radiation_type 'Cu K\a'
_diffrn_radiation_wavelength 1.5418
_diffrn_reflns_av_R_equivalents 0.013
_diffrn_reflns_limit_h_max 26
_diffrn_reflns_limit_h_min 0
_diffrn_reflns_limit_k_max 8
_diffrn_reflns_limit_k_min 0
_diffrn_reflns_limit_l_max 17
_diffrn_reflns_limit_l_min -18
_diffrn_reflns_number 2325
_diffrn_reflns_theta_full 65.07
_diffrn_reflns_theta_max 65.07
_diffrn_standards_decay_% 0.59
_diffrn_standards_interval_count 150
_diffrn_standards_number 3
_exptl_absorpt_coefficient_mu 2.572
_exptl_absorpt_correction_T_max 0.997
_exptl_absorpt_correction_T_min 0.543
_exptl_absorpt_correction_type psi-scan
_exptl_absorpt_process_details '(North, Phillips & Mathews, 1968)'
_exptl_crystal_colour yellow
_exptl_crystal_density_diffrn 1.403
_exptl_crystal_density_method 'not measured'
_exptl_crystal_description plate
_exptl_crystal_F_000 1064.00
_exptl_crystal_size_max 0.400
_exptl_crystal_size_mid 0.400
_exptl_crystal_size_min 0.100
_refine_diff_density_max 0.84
_refine_diff_density_min -0.27
_refine_ls_extinction_coef 0.05(1)
_refine_ls_extinction_method 'Zachariasen(1967) type 2 Gaussian isotropic'
_refine_ls_goodness_of_fit_ref 1.250
_refine_ls_hydrogen_treatment refU
_refine_ls_number_parameters 167
_refine_ls_number_reflns 1654
_refine_ls_R_factor_gt 0.0563
_refine_ls_shift/su_max 0.0546
_refine_ls_structure_factor_coef F
_refine_ls_weighting_details 'w = 1/[\s^2^(Fo) + 0.00681|Fo|^2^]'
_refine_ls_weighting_scheme calc
_refine_ls_wR_factor_ref 0.1053
_reflns_number_gt 1654
_reflns_number_total 650
_reflns_threshold_expression F^2^>3.0\s(F^2^)
_cod_data_source_file b208777d.txt
_cod_data_source_block master_file_afc7*.xtl
_cod_depositor_comments
;
The following automatic conversions were performed:

'_chemical_melting_point' value 'not measured' was changed to '?' -
the value is undefined or not given.

Automatic conversion script
Id: cif_fix_values 1569 2011-02-09 13:29:24Z adriana 

The following automatic conversions were performed:
data name '_exptl_cryst_f_000' replaced with '_exptl_crystal_F_000'
as specified in the replacement file
'/home/antanas/src/cod-tools/trunk/data/replacement-values/replacement_tags.lst'.

Automatic conversion script
Id: cif_correct_tags 4998 2017-03-02 13:24:31Z antanas 

The following automatic conversions were performed:
data name '_geom_hbond_site_distance_dh' replaced with
'_geom_hbond_distance_DH' as specified in the replacement file
'/home/antanas/src/cod-tools/trunk/data/replacement-values/replacement_tags.lst'.

data
name '_geom_hbond_site_distance_ha' replaced with
'_geom_hbond_distance_HA' as specified in the replacement file
'/home/antanas/src/cod-tools/trunk/data/replacement-values/replacement_tags.lst'.

data
name '_geom_hbond_site_distance_da' replaced with
'_geom_hbond_distance_DA' as specified in the replacement file
'/home/antanas/src/cod-tools/trunk/data/replacement-values/replacement_tags.lst'.

Automatic conversion script
Id: cif_correct_tags 5005 2017-03-03 11:38:54Z antanas 
;
_cod_original_cell_volume 2421(1)
_cod_original_formula_sum 'C18 H24 Cl2 N12 O2 '
_cod_database_code 7204527

loop_
_symmetry_equiv_pos_as_xyz
x,y,z
-x,y,1/2-z
-x,-y,-z
x,-y,1/2+z
1/2+x,1/2+y,z
1/2-x,1/2+y,1/2-z
1/2-x,1/2-y,-z
1/2+x,1/2-y,1/2+z

loop_
_atom_site_label
_atom_site_type_symbol
_atom_site_fract_x
_atom_site_fract_y
_atom_site_fract_z
_atom_site_U_iso_or_equiv
_atom_site_adp_type
_atom_site_occupancy
_atom_site_calc_flag
_atom_site_refinement_flags
_atom_site_disorder_assembly
_atom_site_disorder_group
Cl(1) Cl 0.81506(3) 0.5767(1) 0.35541(5) 0.0689(3) Uani 1.00 d . . .
O(1) O 0.7516(1) 0.9781(5) 0.3525(2) 0.0825(8) Uani 1.00 d . . .
N(1) N 0.5896(1) 0.4027(3) 0.2982(2) 0.0555(7) Uani 1.00 d . . .
N(2) N 0.6894(1) 0.4361(4) 0.3669(2) 0.0644(8) Uani 1.00 d . . .
N(3) N 0.49799(10) 0.3258(3) 0.3764(1) 0.0511(6) Uani 1.00 d . . .
N(4) N 0.5072(1) 0.2441(3) 0.5123(1) 0.0576(7) Uani 1.00 d . . .
N(5) N 0.9517(1) 0.6426(3) 0.6281(1) 0.0543(7) Uani 1.00 d . . .
N(6) N 0.8687(1) 0.5953(4) 0.6570(2) 0.0590(7) Uani 1.00 d . . .
C(1) C 0.6418(1) 0.4380(4) 0.2883(2) 0.0608(9) Uani 1.00 d . . .
C(2) C 0.6054(1) 0.3747(4) 0.3897(2) 0.0479(7) Uani 1.00 d . . .
C(3) C 0.6676(1) 0.3963(4) 0.4324(2) 0.0608(9) Uani 1.00 d . . .
C(4) C 0.4684(1) 0.2732(4) 0.4304(2) 0.0562(8) Uani 1.00 d . . .
C(5) C 0.5594(1) 0.3290(4) 0.4279(2) 0.0483(7) Uani 1.00 d . . .
C(6) C 0.5645(1) 0.2761(4) 0.5118(2) 0.0557(8) Uani 1.00 d . . .
C(7) C 0.8916(1) 0.6274(5) 0.5934(2) 0.0607(9) Uani 1.00 d . . .
C(8) C 0.9683(1) 0.6166(4) 0.7195(2) 0.0485(7) Uani 1.00 d . . .
C(9) C 0.9166(1) 0.5868(4) 0.7374(2) 0.0540(8) Uani 1.00 d . . .
H(1) H 0.7308 0.4583 0.3748 0.072(9) Uiso 1.00 calc . . .
H(2) H 0.6509 0.4776 0.2302 0.12(1) Uiso 1.00 calc . . .
H(3) H 0.5499 0.3972 0.2528 0.363(4) Uiso 1.00 calc . . .
H(4) H 0.6961 0.3930 0.4991 0.082(10) Uiso 1.00 calc . . .
H(5) H 0.4975 0.2063 0.5629 0.204(8) Uiso 1.00 calc . . .
H(6) H 0.4242 0.2610 0.4068 0.064(8) Uiso 1.00 calc . . .
H(7) H 0.5999 0.2698 0.5627 0.052(7) Uiso 1.00 calc . . .
H(8) H 0.8267 0.5800 0.6480 0.071(9) Uiso 1.00 calc . . .
H(9) H 0.8673 0.6394 0.5310 0.13(1) Uiso 1.00 calc . . .
H(10) H 0.9142 0.5649 0.7948 0.073(9) Uiso 1.00 calc . . .
H(11) H 0.7632 0.8777 0.3508 0.131(9) Uiso 1.00 calc . . .
H(12) H 0.7383 1.0089 0.2912 0.09(1) Uiso 1.00 calc . . .

loop_
_atom_site_aniso_label
_atom_site_aniso_U_11
_atom_site_aniso_U_22
_atom_site_aniso_U_33
_atom_site_aniso_U_12
_atom_site_aniso_U_13
_atom_site_aniso_U_23
Cl(1) 0.0406(6) 0.0996(8) 0.0620(7) -0.0061(3) 0.0137(4) 0.0007(3)
O(1) 0.065(2) 0.108(2) 0.070(1) 0.007(1) 0.018(1) 0.003(1)
N(1) 0.041(1) 0.068(1) 0.057(1) -0.0019(10) 0.016(1) -0.0017(10)
N(2) 0.038(1) 0.081(2) 0.074(2) -0.006(1) 0.020(1) -0.009(1)
N(3) 0.041(1) 0.062(1) 0.052(1) -0.0014(9) 0.0177(10) -0.0007(10)
N(4) 0.058(1) 0.064(1) 0.054(1) -0.001(1) 0.023(1) 0.000(1)
N(5) 0.051(1) 0.063(1) 0.048(1) 0.003(1) 0.016(1) 0.002(1)
N(6) 0.043(1) 0.065(1) 0.068(2) 0.0030(10) 0.019(1) -0.001(1)
C(1) 0.044(2) 0.074(2) 0.067(2) -0.005(1) 0.023(1) -0.005(1)
C(2) 0.037(1) 0.051(1) 0.054(2) 0.000(1) 0.014(1) -0.005(1)
C(3) 0.038(1) 0.076(2) 0.062(2) 0.000(1) 0.011(1) -0.005(1)
C(4) 0.048(1) 0.065(2) 0.059(2) -0.002(1) 0.024(1) -0.002(1)
C(5) 0.038(1) 0.050(1) 0.054(2) 0.002(1) 0.013(1) -0.002(1)
C(6) 0.047(1) 0.065(2) 0.051(2) 0.002(1) 0.012(1) -0.001(1)
C(7) 0.052(2) 0.071(2) 0.055(2) 0.006(1) 0.014(1) 0.002(1)
C(8) 0.047(2) 0.048(1) 0.049(2) 0.002(1) 0.016(1) 0.001(1)
C(9) 0.052(2) 0.059(2) 0.053(2) 0.000(1) 0.021(1) 0.001(1)

loop_
_atom_type_symbol
_atom_type_description
_atom_type_scat_dispersion_real
_atom_type_scat_dispersion_imag
_atom_type_scat_source
C C 0.018 0.009
;International Tables for Crystallography
(1992, Vol. C, Tables 4.2.6.8 and 6.1.1.1)
;
H H 0.000 0.000
;International Tables for Crystallography
(1992, Vol. C, Table 6.1.1.2)
;
O O 0.049 0.032
;International Tables for Crystallography
(1992, Vol. C, Tables 4.2.6.8 and 6.1.1.1)
;
N N 0.031 0.018
;International Tables for Crystallography
(1992, Vol. C, Tables 4.2.6.8 and 6.1.1.1)
;
Cl Cl 0.364 0.702
;International Tables for Crystallography
(1992, Vol. C, Tables 4.2.6.8 and 6.1.1.1)
;

loop_
_geom_angle_atom_site_label_1
_geom_angle_atom_site_label_2
_geom_angle_atom_site_label_3
_geom_angle
_geom_angle_site_symmetry_1
_geom_angle_site_symmetry_2
_geom_angle_site_symmetry_3
_geom_angle_publ_flag
H(11) O(1) H(12) 99.3(3) . . . no
C(1) N(1) C(2) 104.7(2) . . . yes
C(1) N(1) H(15) 127.7(3) . . . no
C(2) N(1) H(15) 127.6(2) . . . no
C(1) N(2) C(3) 107.8(2) . . . yes
C(1) N(2) H(3) 125.8(3) . . . no
C(3) N(2) H(3) 126.4(3) . . . no
C(4) N(3) C(5) 107.2(2) . . . yes
C(4) N(4) C(6) 107.1(2) . . . yes
C(4) N(4) H(14) 126.6(3) . . . no
C(6) N(4) H(14) 126.3(3) . . . no
C(7) N(5) C(8) 106.1(2) . . . yes
C(7) N(6) C(9) 107.7(2) . . . yes
C(7) N(6) H(10) 126.2(3) . . . no
C(9) N(6) H(10) 126.1(3) . . . no
N(1) C(1) N(2) 112.2(3) . . . yes
N(1) C(1) H(1) 130.5(3) . . . no
N(2) C(1) H(1) 117.1(3) . . . no
N(1) C(2) C(3) 109.6(2) . . . yes
N(1) C(2) C(5) 121.3(2) . . . yes
C(3) C(2) C(5) 129.1(3) . . . yes
N(2) C(3) C(2) 105.7(3) . . . yes
N(2) C(3) H(2) 121.2(3) . . . no
C(2) C(3) H(2) 133.0(3) . . . no
N(3) C(4) N(4) 110.6(2) . . . yes
N(3) C(4) H(4) 120.4(3) . . . no
N(4) C(4) H(4) 129.0(3) . . . no
N(3) C(5) C(2) 121.9(2) . . . yes
N(3) C(5) C(6) 106.3(2) . . . yes
C(2) C(5) C(6) 131.7(2) . . . yes
N(4) C(6) C(5) 108.8(2) . . . yes
N(4) C(6) H(6) 123.7(3) . . . no
C(5) C(6) H(6) 127.4(3) . . . no
N(5) C(7) N(6) 111.2(3) . . . yes
N(5) C(7) H(7) 124.8(3) . . . no
N(6) C(7) H(7) 124.0(3) . . . no
N(5) C(8) C(8) 122.3(3) . . 2_756 yes
N(5) C(8) C(9) 108.4(2) . . . yes
C(8) C(8) C(9) 129.3(3) 2_756 . . yes
N(6) C(9) C(8) 106.5(3) . . . yes
N(6) C(9) H(9) 126.7(3) . . . no
C(8) C(9) H(9) 126.8(3) . . . no

loop_
_geom_bond_atom_site_label_1
_geom_bond_atom_site_label_2
_geom_bond_distance
_geom_bond_site_symmetry_1
_geom_bond_site_symmetry_2
_geom_bond_publ_flag
O(1) H(11) 0.937(2) . . no
O(1) H(12) 0.752(3) . . no
N(1) C(1) 1.312(4) . . yes
N(1) C(2) 1.383(4) . . yes
N(1) H(15) 0.949(2) . . no
N(2) C(1) 1.340(4) . . yes
N(2) C(3) 1.351(4) . . yes
N(2) H(3) 0.945(2) . . no
N(3) C(4) 1.341(3) . . yes
N(3) C(5) 1.372(3) . . yes
N(4) C(4) 1.306(4) . . yes
N(4) C(6) 1.363(4) . . yes
N(4) H(14) 0.954(2) . . no
N(5) C(7) 1.316(4) . . yes
N(5) C(8) 1.378(4) . . yes
N(6) C(7) 1.330(4) . . yes
N(6) C(9) 1.362(4) . . yes
N(6) H(10) 0.947(3) . . no
C(1) H(1) 1.062(3) . . no
C(2) C(3) 1.371(4) . . yes
C(2) C(5) 1.456(4) . . yes
C(3) H(2) 1.030(3) . . no
C(4) H(4) 0.968(3) . . no
C(5) C(6) 1.353(4) . . yes
C(6) H(6) 0.926(3) . . no
C(7) H(7) 0.954(3) . . no
C(8) C(8) 1.448(5) . 2_756 yes
C(8) C(9) 1.360(4) . . yes
C(9) H(9) 0.951(3) . . no

loop_
_geom_contact_atom_site_label_1
_geom_contact_atom_site_label_2
_geom_contact_distance
_geom_contact_site_symmetry_1
_geom_contact_site_symmetry_2
_geom_contact_publ_flag
Cl(1) H(7) 2.6523(7) . . ?
Cl(1) H(4) 2.7056(7) . 5_555 ?
Cl(1) H(9) 2.9937(8) . 4_564 ?
Cl(1) H(6) 3.0936(8) . 7_656 ?
Cl(1) O(1) 3.153(3) . . ?
Cl(1) N(2) 3.173(2) . . ?
Cl(1) O(1) 3.184(2) . 6_645 ?
Cl(1) H(1) 3.3269(8) . 6_655 ?
Cl(1) H(12) 3.4198(7) . 6_645 ?
Cl(1) H(11) 3.4578(9) . . ?
Cl(1) C(7) 3.577(3) . . ?
Cl(1) H(10) 3.5923(8) . 4_564 ?
O(1) N(6) 2.817(4) . 7_666 ?
O(1) H(1) 3.030(2) . 6_655 ?
O(1) C(3) 3.374(4) . 7_666 ?
O(1) H(3) 3.410(3) . 1_565 ?
O(1) N(2) 3.544(4) . 1_565 ?
N(1) N(3) 2.843(3) . 2_655 ?
N(1) H(15) 3.067(2) . 2_655 ?
N(1) H(4) 3.320(2) . 2_655 ?
N(1) C(9) 3.443(4) . 7_656 ?
N(1) C(4) 3.515(4) . 2_655 ?
N(1) H(9) 3.560(2) . 7_656 ?
N(1) C(8) 3.578(3) . 7_666 ?
N(1) C(9) 3.587(4) . 7_666 ?
N(1) N(6) 3.595(3) . 7_656 ?
N(2) H(10) 3.382(3) . 7_666 ?
N(2) N(6) 3.496(4) . 7_666 ?
N(2) H(11) 3.551(3) . 1_545 ?
N(2) H(11) 3.558(3) . 6_645 ?
N(2) H(12) 3.578(3) . . ?
N(2) H(2) 3.578(3) . 7_656 ?
N(3) H(9) 3.324(2) . 8_454 ?
N(3) H(14) 3.384(2) . 3_666 ?
N(3) H(1) 3.441(2) . 2_655 ?
N(3) C(1) 3.455(4) . 2_655 ?
N(3) N(5) 3.471(3) . 7_656 ?
N(3) N(4) 3.503(3) . 3_666 ?
N(4) N(5) 2.716(3) . 5_445 ?
N(4) H(9) 3.205(2) . 6_646 ?
N(4) H(14) 3.339(2) . 3_656 ?
N(4) N(4) 3.417(5) . 3_656 ?
N(4) C(4) 3.469(4) . 3_666 ?
N(4) H(7) 3.478(2) . 5_445 ?
N(4) C(7) 3.501(4) . 5_445 ?
N(4) N(4) 3.581(5) . 3_666 ?
N(5) C(5) 3.381(3) . 7_656 ?
N(5) C(4) 3.443(3) . 5_555 ?
N(5) H(4) 3.452(2) . 5_555 ?
N(5) C(2) 3.585(3) . 7_666 ?
N(6) H(11) 3.004(3) . 7_666 ?
N(6) H(12) 3.055(3) . 7_666 ?
N(6) C(1) 3.391(4) . 7_666 ?
N(6) C(2) 3.452(3) . 7_656 ?
N(6) H(1) 3.589(3) . 7_666 ?
C(1) H(4) 3.175(3) . 2_655 ?
C(1) H(10) 3.500(3) . 7_666 ?
C(1) H(11) 3.519(3) . 6_645 ?
C(1) C(9) 3.540(4) . 7_666 ?
C(2) C(7) 3.469(4) . 7_666 ?
C(2) C(7) 3.498(4) . 7_656 ?
C(2) H(15) 3.519(3) . 2_655 ?
C(2) H(7) 3.581(3) . 7_666 ?
C(3) H(7) 3.431(3) . 7_666 ?
C(3) C(7) 3.554(4) . 7_666 ?
C(3) H(10) 3.570(3) . 7_656 ?
C(3) H(2) 3.591(3) . 7_656 ?
C(4) H(15) 2.927(3) . 2_655 ?
C(4) H(9) 3.132(3) . 8_454 ?
C(4) H(1) 3.342(3) . 2_655 ?
C(4) H(14) 3.418(3) . 3_656 ?
C(4) C(6) 3.432(4) . 3_666 ?
C(4) H(7) 3.444(3) . 5_445 ?
C(4) H(6) 3.577(3) . 3_666 ?
C(5) H(15) 3.113(3) . 2_655 ?
C(5) C(7) 3.432(4) . 7_656 ?
C(5) H(14) 3.518(3) . 3_666 ?
C(6) H(9) 3.289(3) . 6_646 ?
C(6) H(4) 3.443(3) . 3_666 ?
C(6) H(7) 3.488(3) . 7_656 ?
C(7) H(14) 2.755(3) . 5_555 ?
C(7) H(4) 3.464(3) . 5_555 ?
C(8) H(14) 2.893(3) . 5_555 ?
C(8) H(14) 3.327(3) . 6_656 ?
C(8) H(15) 3.454(3) . 7_666 ?
C(9) H(14) 3.195(3) . 6_656 ?
C(9) H(15) 3.444(3) . 7_656 ?
C(9) H(1) 3.540(3) . 7_666 ?
C(9) H(11) 3.552(3) . 7_666 ?
C(9) H(4) 3.584(3) . 8_555 ?
C(9) H(6) 3.587(3) . 6_656 ?
H(1) H(4) 2.7078(1) . 2_655 ?
H(1) H(11) 2.7504(3) . 6_645 ?
H(1) H(12) 2.8506(2) . 6_645 ?
H(1) H(9) 3.4854(1) . 7_666 ?
H(2) H(2) 3.2080(2) . 7_656 ?
H(2) H(3) 3.2287(1) . 7_656 ?
H(2) H(10) 3.3736(2) . . ?
H(2) H(7) 3.5318(1) . 7_666 ?
H(3) H(10) 3.4474(1) . 7_666 ?
H(3) H(7) 3.4920(2) . . ?
H(4) H(7) 2.8928(1) . 5_445 ?
H(7) H(14) 2.9418(3) . 5_555 ?
H(7) H(12) 3.4398(1) . . ?
H(9) H(14) 2.6389(1) . 6_656 ?
H(9) H(11) 3.3663(4) . 7_666 ?

loop_
_geom_hbond_atom_site_label_D
_geom_hbond_atom_site_label_H
_geom_hbond_atom_site_label_A
_geom_hbond_site_symmetry_D
_geom_hbond_site_symmetry_H
_geom_hbond_site_symmetry_A
_geom_hbond_distance_DH
_geom_hbond_distance_HA
_geom_hbond_distance_DA
_geom_hbond_angle_DHA
_geom_hbond_publ_flag
N(1) H(15) N(3) . . . 0.949 2.718 2.903(3) 91.519 no
N(2) H(3) Cl(1) . . 1_555 0.945 2.264 3.173(2) 161.289 no
N(2) H(3) O(1) . . 1_545 0.945 3.410 3.544(4) 90.348 no
N(1) H(15) N(3) . . 2_655 0.949 2.016 2.843(2) 144.588 no
N(4) H(14) N(5) . . 5_445 0.954 1.803 2.716(3) 159.208 no
N(6) H(10) O(1) . . 7_666 0.947 1.879 2.817(3) 170.182 no

loop_
_geom_torsion_atom_site_label_1
_geom_torsion_atom_site_label_2
_geom_torsion_atom_site_label_3
_geom_torsion_atom_site_label_4
_geom_torsion
_geom_torsion_site_symmetry_1
_geom_torsion_site_symmetry_2
_geom_torsion_site_symmetry_3
_geom_torsion_site_symmetry_4
_geom_torsion_publ_flag
N(1) C(1) N(2) C(3) 0.4(3) . . . . yes
N(1) C(1) N(2) H(3) -179.9(3) . . . . no
N(1) C(2) C(3) N(2) -0.4(3) . . . . yes
N(1) C(2) C(3) H(2) 176.7(3) . . . . no
N(1) C(2) C(5) N(3) -5.0(4) . . . . yes
N(1) C(2) C(5) C(6) 171.9(3) . . . . yes
N(2) C(1) N(1) C(2) -0.6(3) . . . . yes
N(2) C(1) N(1) H(15) 179.6(3) . . . . no
N(2) C(3) C(2) C(5) 179.4(3) . . . . yes
N(3) C(4) N(4) C(6) -0.9(3) . . . . yes
N(3) C(4) N(4) H(14) 179.7(3) . . . . no
N(3) C(5) C(2) C(3) 175.2(3) . . . . yes
N(3) C(5) C(6) N(4) -1.0(3) . . . . yes
N(3) C(5) C(6) H(6) -176.9(3) . . . . no
N(4) C(4) N(3) C(5) 0.3(3) . . . . yes
N(4) C(6) C(5) C(2) -178.2(3) . . . . yes
N(5) C(7) N(6) C(9) -0.7(3) . . . . yes
N(5) C(7) N(6) H(10) 179.7(3) . . . . no
N(5) C(8) C(8) N(5) 162.2(3) . . 2_756 2_756 yes
N(5) C(8) C(8) C(9) -20.2(2) . . 2_756 2_756 yes
N(5) C(8) C(9) N(6) -0.2(3) . . . . yes
N(5) C(8) C(9) H(9) -179.9(3) . . . . no
N(6) C(7) N(5) C(8) 0.6(3) . . . . yes
N(6) C(9) C(8) C(8) -178.0(2) . . . 2_756 yes
C(1) N(1) C(2) C(3) 0.6(3) . . . . yes
C(1) N(1) C(2) C(5) -179.2(2) . . . . yes
C(1) N(2) C(3) C(2) 0.0(3) . . . . yes
C(1) N(2) C(3) H(2) -177.5(3) . . . . no
C(2) N(1) C(1) H(1) -175.0(3) . . . . no
C(2) C(3) N(2) H(3) -179.8(3) . . . . no
C(2) C(5) N(3) C(4) 178.0(2) . . . . yes
C(2) C(5) C(6) H(6) 5.9(5) . . . . no
C(3) N(2) C(1) H(1) 175.6(3) . . . . no
C(3) C(2) N(1) H(15) -179.6(3) . . . . no
C(3) C(2) C(5) C(6) -7.9(5) . . . . yes
C(4) N(3) C(5) C(6) 0.4(3) . . . . yes
C(4) N(4) C(6) C(5) 1.1(3) . . . . yes
C(4) N(4) C(6) H(6) 177.3(3) . . . . no
C(5) N(3) C(4) H(4) -179.5(3) . . . . no
C(5) C(2) N(1) H(15) 0.6(4) . . . . no
C(5) C(2) C(3) H(2) -3.5(6) . . . . no
C(5) C(6) N(4) H(14) -179.4(3) . . . . no
C(6) N(4) C(4) H(4) 178.8(3) . . . . no
C(7) N(5) C(8) C(8) 177.8(2) . . . 2_756 yes
C(7) N(5) C(8) C(9) -0.3(3) . . . . yes
C(7) N(6) C(9) C(8) 0.5(3) . . . . yes
C(7) N(6) C(9) H(9) -179.7(3) . . . . no
C(8) N(5) C(7) H(7) 179.9(3) . . . . no
C(8) C(9) N(6) H(10) -179.9(3) . . . . no
C(9) N(6) C(7) H(7) -180.0(3) . . . . no
C(9) C(8) C(8) C(9) 157.3(4) . . 2_756 2_756 yes
H(1) C(1) N(1) H(15) 5.1(5) . . . . no
H(1) C(1) N(2) H(3) -4.6(5) . . . . no
H(2) C(3) N(2) H(3) 2.7(5) . . . . no
H(4) C(4) N(4) H(14) -0.6(5) . . . . no
H(6) C(6) N(4) H(14) -3.3(5) . . . . no
H(7) C(7) N(6) H(10) 0.5(5) . . . . no
H(9) C(9) N(6) H(10) -0.2(5) . . . . no
H(9) C(9) N(6) H(10) -0.2(5) . . . . no
